data_7719463
loop_
_publ_author_name
'Kovacevic, Anes'
'Parkin, Sean'
'Baltisberger, Jay H.'

_publ_section_title
;
 Synthesis of Pd(II)-NHC complexes <i>via</i> C-H oxidative addition of
 triazolium salts to Pd(0).
;
_journal_issue 37
_journal_name_full 'Dalton transactions (Cambridge, England : 2003)'
_journal_page_first 13863
_journal_page_last 13868
_journal_paper_doi 10.1039/d5dt01695a
_journal_volume 54
_journal_year 2025
_chemical_formula_moiety 'C20 H22 Br2 N6 Pd'
_chemical_formula_sum 'C20 H22 Br2 N6 Pd'
_chemical_formula_weight 612.65
_space_group_crystal_system monoclinic
_space_group_IT_number 5
_space_group_name_Hall 'I 2y'
_space_group_name_H-M_alt 'I 1 2 1'
_atom_sites_solution_hydrogens difmap
_atom_sites_solution_primary direct
_atom_sites_solution_secondary difmap
_audit_creation_method 'SHELXL-2019/3 and CIFFIX'
_audit_update_record
;
2025-07-04 deposited with the CCDC.	2025-09-09 downloaded from the CCDC.
;
_cell_angle_alpha 90
_cell_angle_beta 104.53(3)
_cell_angle_gamma 90
_cell_formula_units_Z 2
_cell_length_a 10.124(2)
_cell_length_b 9.3713(19)
_cell_length_c 11.796(2)
_cell_measurement_reflns_used 9942
_cell_measurement_temperature 100.0(2)
_cell_measurement_theta_max 28.30
_cell_measurement_theta_min 2.81
_cell_volume 1083.4(4)
_computing_cell_refinement '<i>APEX5</i> (Bruker-AXS, 2023)'
_computing_data_collection '<i>APEX5</i> (Bruker-AXS, 2023)'
_computing_data_reduction '<i>APEX5</i> (Bruker-AXS, 2023)'
_computing_molecular_graphics '<i>XP in SHELXTL</i> (Sheldrick, 2008)'
_computing_publication_material '<i>SHELX</i> (Sheldrick, 2008) and <i>CIFFIX</i> (Parkin, 2013)'
_computing_structure_refinement '<i>SHELXL-2019/3</i> (Sheldrick, 2015b)'
_computing_structure_solution '<i>SHELXT</i> (Sheldrick, 2015a)'
_diffrn_ambient_temperature 100.0(2)
_diffrn_detector_area_resol_mean 7.41
_diffrn_measured_fraction_theta_full 0.996
_diffrn_measured_fraction_theta_max 0.996
_diffrn_measurement_device_type 'Bruker D8 Venture dual source'
_diffrn_measurement_method '\f and \w scans'
_diffrn_radiation_type MoK\a
_diffrn_radiation_wavelength 0.71073
_diffrn_reflns_av_R_equivalents 0.0262
_diffrn_reflns_av_unetI/netI 0.0207
_diffrn_reflns_Laue_measured_fraction_full 0.996
_diffrn_reflns_Laue_measured_fraction_max 0.996
_diffrn_reflns_limit_h_max 13
_diffrn_reflns_limit_h_min -13
_diffrn_reflns_limit_k_max 12
_diffrn_reflns_limit_k_min -12
_diffrn_reflns_limit_l_max 14
_diffrn_reflns_limit_l_min -15
_diffrn_reflns_number 15508
_diffrn_reflns_point_group_measured_fraction_full 0.968
_diffrn_reflns_point_group_measured_fraction_max 0.975
_diffrn_reflns_theta_full 25.242
_diffrn_reflns_theta_max 28.299
_diffrn_reflns_theta_min 2.812
_diffrn_source microsource
_exptl_absorpt_coefficient_mu 4.564
_exptl_absorpt_correction_T_max 0.746
_exptl_absorpt_correction_T_min 0.584
_exptl_absorpt_correction_type multi-scan
_exptl_absorpt_process_details '<i>SADABS</i> (Krause <i>et al</i>., 2015)'
_exptl_crystal_colour 'pale yellow'
_exptl_crystal_density_diffrn 1.878
_exptl_crystal_description 'wedge-shaped shard'
_exptl_crystal_F_000 600
_exptl_crystal_size_max 0.200
_exptl_crystal_size_mid 0.190
_exptl_crystal_size_min 0.050
_refine_diff_density_max 0.781
_refine_diff_density_min -0.323
_refine_diff_density_rms 0.066
_refine_ls_abs_structure_details
; 
Refined as an inversion twin. 
;
_refine_ls_abs_structure_Flack 0.024(8)
_refine_ls_extinction_method none
_refine_ls_goodness_of_fit_ref 1.057
_refine_ls_hydrogen_treatment constr
_refine_ls_matrix_type full
_refine_ls_number_parameters 135
_refine_ls_number_reflns 2627
_refine_ls_number_restraints 1
_refine_ls_restrained_S_all 1.057
_refine_ls_R_factor_all 0.0178
_refine_ls_R_factor_gt 0.0155
_refine_ls_shift/su_max 0.000
_refine_ls_shift/su_mean 0.000
_refine_ls_structure_factor_coef Fsqd
_refine_ls_weighting_details 'w=1/[\s^2^(Fo^2^)+(0.0235P)^2^+0.0144P] where P=(Fo^2^+2Fc^2^)/3'
_refine_ls_weighting_scheme calc
_refine_ls_wR_factor_gt 0.0392
_refine_ls_wR_factor_ref 0.0401
_reflns_Friedel_coverage 0.849
_reflns_Friedel_fraction_full 0.936
_reflns_Friedel_fraction_max 0.952
_reflns_number_gt 2451
_reflns_number_total 2627
_reflns_threshold_expression 'I > 2\s(I)'
_cod_data_source_file d5dt01695a2.cif
_cod_data_source_block m25192
_cod_depositor_comments 'Adding full bibliography for 7719463--7719465.cif.'
_cod_original_sg_symbol_H-M 'I 2'
_cod_database_code 7719463
_shelx_shelxl_version_number 2019/3
_shelx_space_group_comment
; 
The symmetry employed for this shelxl refinement is uniquely defined 
by the following loop, which should always be used as a source of 
symmetry information in preference to the above space-group names. 
They are only intended as comments. 
;
_shelx_estimated_absorpt_t_min 0.462
_shelx_estimated_absorpt_t_max 0.804
_exptl_absorpt_special_details
; 
In addition to absorption, multi-scan techniques also correct other slowly 
varying changes in scale factor over reciprocal space, such as those caused 
by X-ray beam inhomogeneity, goniometer imperfection, crystal decomposition, 
crystal longer than the X-ray beam cross section, absorption by the crystal 
mount, scan truncation etc. These account, by and large, for the difference 
between SHELX estimates of Tmin and Tmax and the _exptl_absorpt_correction_ 
values. 
;

loop_
_space_group_symop_operation_xyz
'x, y, z'
'-x, y, -z'
'x+1/2, y+1/2, z+1/2'
'-x+1/2, y+1/2, -z+1/2'

loop_
_atom_site_label
_atom_site_type_symbol
_atom_site_fract_x
_atom_site_fract_y
_atom_site_fract_z
_atom_site_U_iso_or_equiv
_atom_site_adp_type
_atom_site_occupancy
_atom_site_site_symmetry_order
_atom_site_calc_flag
_atom_site_refinement_flags_posn
_atom_site_refinement_flags_adp
_atom_site_refinement_flags_occupancy
_atom_site_disorder_assembly
_atom_site_disorder_group
Pd1 Pd 0.500000 0.52548(5) 0.500000 0.01256(7) Uani 1 2 d S T P . .
Br1 Br 0.500000 0.78679(3) 0.500000 0.01722(14) Uani 1 2 d S T P . .
Br2 Br 0.500000 0.26519(3) 0.500000 0.02084(16) Uani 1 2 d S T P . .
N1 N 0.8019(2) 0.5757(2) 0.57454(19) 0.0153(5) Uani 1 1 d . . . . .
N2 N 0.9183(2) 0.5725(3) 0.6647(2) 0.0176(5) Uani 1 1 d . . . . .
N3 N 0.7377(2) 0.4942(2) 0.71819(19) 0.0153(5) Uani 1 1 d . . . . .
C1 C 0.6905(2) 0.5295(5) 0.60321(18) 0.0149(4) Uani 1 1 d . . . . .
C2 C 0.8746(2) 0.5207(5) 0.75156(19) 0.0170(4) Uani 1 1 d . . . . .
H2 H 0.930674 0.503784 0.827914 0.020 Uiso 1 1 calc R U . . .
C3 C 0.6585(3) 0.4249(3) 0.7913(3) 0.0199(6) Uani 1 1 d . . . . .
H3A H 0.719954 0.405070 0.869254 0.024 Uiso 1 1 calc R U . . .
H3B H 0.624473 0.332158 0.755459 0.024 Uiso 1 1 calc R U . . .
C4 C 0.5384(3) 0.5110(4) 0.8078(2) 0.0179(6) Uani 1 1 d . . . . .
C5 C 0.4219(3) 0.4380(4) 0.8154(3) 0.0239(6) Uani 1 1 d . . . . .
H5 H 0.416811 0.337693 0.803265 0.029 Uiso 1 1 calc R U . . .
C6 C 0.3129(3) 0.5095(5) 0.8403(2) 0.0277(8) Uani 1 1 d . . . . .
H6 H 0.233923 0.458050 0.846038 0.033 Uiso 1 1 calc R U . . .
C7 C 0.3188(3) 0.6558(4) 0.8570(3) 0.0292(7) Uani 1 1 d . . . . .
H7 H 0.244818 0.705103 0.875266 0.035 Uiso 1 1 calc R U . . .
C8 C 0.4333(4) 0.7291(4) 0.8466(3) 0.0328(8) Uani 1 1 d . . . . .
H8 H 0.436893 0.829845 0.855732 0.039 Uiso 1 1 calc R U . . .
C9 C 0.5433(3) 0.6574(4) 0.8232(3) 0.0259(7) Uani 1 1 d . . . . .
H9 H 0.622218 0.708936 0.817561 0.031 Uiso 1 1 calc R U . . .
C10 C 0.8109(3) 0.6303(3) 0.4609(2) 0.0230(6) Uani 1 1 d . . . . .
H10A H 0.875718 0.572423 0.431449 0.035 Uiso 1 1 calc R U . . .
H10B H 0.842286 0.729625 0.469386 0.035 Uiso 1 1 calc R U . . .
H10C H 0.720847 0.625713 0.405680 0.035 Uiso 1 1 calc R U . . .

loop_
_atom_site_aniso_label
_atom_site_aniso_U_11
_atom_site_aniso_U_22
_atom_site_aniso_U_33
_atom_site_aniso_U_23
_atom_site_aniso_U_13
_atom_site_aniso_U_12
Pd1 0.01081(11) 0.01295(12) 0.01357(11) 0.000 0.00240(8) 0.000
Br1 0.0172(3) 0.0133(3) 0.0188(3) 0.000 0.0001(3) 0.000
Br2 0.0255(4) 0.0132(3) 0.0237(4) 0.000 0.0060(3) 0.000
N1 0.0133(10) 0.0169(11) 0.016(1) 0.0015(8) 0.0043(9) 0.0011(8)
N2 0.0131(11) 0.0182(12) 0.0202(11) 0.0015(9) 0.0015(9) 0.0030(8)
N3 0.0139(10) 0.0159(14) 0.0164(10) 0.0024(9) 0.0042(8) -0.0001(8)
C1 0.0162(10) 0.0116(10) 0.0169(9) 0.0001(17) 0.0039(8) 0.0014(17)
C2 0.0145(10) 0.0159(12) 0.0186(10) 0.0012(18) 0.0006(8) 0.0010(17)
C3 0.0196(14) 0.0199(15) 0.0212(15) 0.0085(11) 0.0067(12) 0.0006(11)
C4 0.0180(11) 0.0223(19) 0.0135(10) 0.0029(14) 0.0043(9) -0.0003(14)
C5 0.0241(16) 0.0227(15) 0.0264(16) 0.0060(13) 0.0093(13) -0.0010(13)
C6 0.0217(13) 0.034(2) 0.0305(13) 0.0091(18) 0.0118(11) -0.0026(16)
C7 0.0314(17) 0.0343(19) 0.0257(15) 0.0027(14) 0.0144(14) 0.0088(15)
C8 0.040(2) 0.0240(18) 0.039(2) -0.0036(16) 0.0184(17) 0.0006(17)
C9 0.0276(16) 0.0218(16) 0.0318(16) -0.0016(14) 0.0141(13) -0.0051(14)
C10 0.0209(14) 0.0303(18) 0.0201(14) 0.0059(12) 0.0092(12) 0.0015(12)

loop_
_atom_type_symbol
_atom_type_description
_atom_type_scat_dispersion_real
_atom_type_scat_dispersion_imag
_atom_type_scat_source
C C 0.0033 0.0016 'International Tables Vol C Tables 4.2.6.8 and 6.1.1.4'
H H 0.0000 0.0000 'International Tables Vol C Tables 4.2.6.8 and 6.1.1.4'
N N 0.0061 0.0033 'International Tables Vol C Tables 4.2.6.8 and 6.1.1.4'
Br Br -0.2901 2.4595 'International Tables Vol C Tables 4.2.6.8 and 6.1.1.4'
Pd Pd -0.9988 1.0072 'International Tables Vol C Tables 4.2.6.8 and 6.1.1.4'

loop_
_geom_angle_atom_site_label_1
_geom_angle_atom_site_label_2
_geom_angle_atom_site_label_3
_geom_angle
_geom_angle_site_symmetry_1
_geom_angle_site_symmetry_3
_geom_angle_publ_flag
C1 Pd1 C1 177.8(3) 2_656 . ?
C1 Pd1 Br2 91.08(13) 2_656 . ?
C1 Pd1 Br2 91.08(13) . . ?
C1 Pd1 Br1 88.92(13) 2_656 . ?
C1 Pd1 Br1 88.92(13) . . ?
Br2 Pd1 Br1 180.0 . . ?
C1 N1 N2 114.44(19) . . ?
C1 N1 C10 126.9(2) . . ?
N2 N1 C10 118.6(2) . . ?
C2 N2 N1 102.8(2) . . ?
C1 N3 C2 108.7(2) . . ?
C1 N3 C3 125.9(2) . . ?
C2 N3 C3 125.2(2) . . ?
N1 C1 N3 102.97(19) . . ?
N1 C1 Pd1 126.87(18) . . ?
N3 C1 Pd1 130.09(18) . . ?
N2 C2 N3 111.1(2) . . ?
N2 C2 H2 124.4 . . ?
N3 C2 H2 124.4 . . ?
N3 C3 C4 114.5(2) . . ?
N3 C3 H3A 108.6 . . ?
C4 C3 H3A 108.6 . . ?
N3 C3 H3B 108.6 . . ?
C4 C3 H3B 108.6 . . ?
H3A C3 H3B 107.6 . . ?
C9 C4 C5 119.0(3) . . ?
C9 C4 C3 122.9(3) . . ?
C5 C4 C3 118.0(3) . . ?
C6 C5 C4 120.8(3) . . ?
C6 C5 H5 119.6 . . ?
C4 C5 H5 119.6 . . ?
C7 C6 C5 120.1(3) . . ?
C7 C6 H6 120.0 . . ?
C5 C6 H6 120.0 . . ?
C8 C7 C6 119.2(3) . . ?
C8 C7 H7 120.4 . . ?
C6 C7 H7 120.4 . . ?
C7 C8 C9 120.7(3) . . ?
C7 C8 H8 119.6 . . ?
C9 C8 H8 119.6 . . ?
C4 C9 C8 120.2(3) . . ?
C4 C9 H9 119.9 . . ?
C8 C9 H9 119.9 . . ?
N1 C10 H10A 109.5 . . ?
N1 C10 H10B 109.5 . . ?
H10A C10 H10B 109.5 . . ?
N1 C10 H10C 109.5 . . ?
H10A C10 H10C 109.5 . . ?
H10B C10 H10C 109.5 . . ?

loop_
_geom_bond_atom_site_label_1
_geom_bond_atom_site_label_2
_geom_bond_distance
_geom_bond_site_symmetry_2
_geom_bond_publ_flag
Pd1 C1 2.006(2) 2_656 ?
Pd1 C1 2.006(2) . ?
Pd1 Br2 2.4393(8) . ?
Pd1 Br1 2.4488(8) . ?
N1 C1 1.329(3) . ?
N1 N2 1.375(3) . ?
N1 C10 1.459(3) . ?
N2 C2 1.308(3) . ?
N3 C1 1.361(3) . ?
N3 C2 1.365(3) . ?
N3 C3 1.469(3) . ?
C2 H2 0.9500 . ?
C3 C4 1.511(4) . ?
C3 H3A 0.9900 . ?
C3 H3B 0.9900 . ?
C4 C9 1.383(5) . ?
C4 C5 1.386(4) . ?
C5 C6 1.385(4) . ?
C5 H5 0.9500 . ?
C6 C7 1.384(6) . ?
C6 H6 0.9500 . ?
C7 C8 1.379(5) . ?
C7 H7 0.9500 . ?
C8 C9 1.387(5) . ?
C8 H8 0.9500 . ?
C9 H9 0.9500 . ?
C10 H10A 0.9800 . ?
C10 H10B 0.9800 . ?
C10 H10C 0.9800 . ?

loop_
_geom_hbond_atom_site_label_D
_geom_hbond_atom_site_label_H
_geom_hbond_atom_site_label_A
_geom_hbond_distance_DH
_geom_hbond_distance_HA
_geom_hbond_distance_DA
_geom_hbond_angle_DHA
_geom_hbond_site_symmetry_A
_geom_hbond_publ_flag
C2 H2 Br1 0.95 2.83 3.625(3) 141.3 3_545 yes
C3 H3A Br1 0.99 3.07 3.927(3) 145.0 3_545 yes
C3 H3B Br2 0.99 3.03 3.723(3) 128.4 . yes
C3 H3B N2 0.99 2.68 3.462(4) 135.7 4_646 yes
C10 H10A N2 0.98 2.61 3.470(4) 146.3 2_756 yes
C10 H10C Br1 0.98 3.12 3.605(3) 111.8 . yes

loop_
_geom_torsion_atom_site_label_1
_geom_torsion_atom_site_label_2
_geom_torsion_atom_site_label_3
_geom_torsion_atom_site_label_4
_geom_torsion
_geom_torsion_site_symmetry_1
_geom_torsion_site_symmetry_2
_geom_torsion_site_symmetry_3
_geom_torsion_site_symmetry_4
_geom_torsion_publ_flag
C1 N1 N2 C2 0.5(4) . . . . ?
C10 N1 N2 C2 179.2(3) . . . . ?
N2 N1 C1 N3 -0.2(4) . . . . ?
C10 N1 C1 N3 -178.8(3) . . . . ?
N2 N1 C1 Pd1 177.0(2) . . . . ?
C10 N1 C1 Pd1 -1.6(5) . . . . ?
C2 N3 C1 N1 -0.2(4) . . . . ?
C3 N3 C1 N1 -174.3(2) . . . . ?
C2 N3 C1 Pd1 -177.2(3) . . . . ?
C3 N3 C1 Pd1 8.7(5) . . . . ?
N1 N2 C2 N3 -0.6(4) . . . . ?
C1 N3 C2 N2 0.5(4) . . . . ?
C3 N3 C2 N2 174.7(3) . . . . ?
C1 N3 C3 C4 -62.7(4) . . . . ?
C2 N3 C3 C4 124.1(3) . . . . ?
N3 C3 C4 C9 -39.0(4) . . . . ?
N3 C3 C4 C5 145.3(3) . . . . ?
C9 C4 C5 C6 -1.4(4) . . . . ?
C3 C4 C5 C6 174.5(3) . . . . ?
C4 C5 C6 C7 0.6(5) . . . . ?
C5 C6 C7 C8 1.0(5) . . . . ?
C6 C7 C8 C9 -1.8(5) . . . . ?
C5 C4 C9 C8 0.5(4) . . . . ?
C3 C4 C9 C8 -175.2(3) . . . . ?
C7 C8 C9 C4 1.1(5) . . . . ?
